data_9001407
loop_
_publ_author_name
'Hazen, R. M.'
'Finger, L. W.'
'Ko, J.'

_publ_section_title
;Crystal chemistry of Fe-bearing anhydrous phase B: Implications for
 transition zone mineralogy
;
_journal_name_full 'American Mineralogist'
_journal_page_first 217
_journal_page_last 220
_journal_volume 77
_journal_year 1992
_chemical_formula_sum 'Fe1.616 Mg12.364 O24 Si5'
_chemical_name_mineral Phase-B-anhydrous
_space_group_IT_number 55
_symmetry_space_group_name_Hall '-P 2bc 2'
_symmetry_space_group_name_H-M 'P m c b'
_cell_angle_alpha 90
_cell_angle_beta 90
_cell_angle_gamma 90
_cell_length_a 5.908
_cell_length_b 14.241
_cell_length_c 10.069
_cell_formula_units_Z 2
_cell_volume 847.164
_database_code_amcsd 0001445
_exptl_crystal_density_diffrn 3.588
_cod_original_formula_sum 'Si5 Mg12.364 Fe1.616 O24'
_cod_database_code 9001407

loop_
_space_group_symop_operation_xyz
x,y,z
x,1/2+y,1/2-z
-x,1/2-y,1/2+z
x,1/2-y,1/2+z
-x,1/2+y,1/2-z
-x,y,z
x,-y,-z
-x,-y,-z

loop_
_atom_site_label
_atom_site_fract_x
_atom_site_fract_y
_atom_site_fract_z
_atom_site_occupancy
_atom_site_U_iso_or_equiv
Si1 0.00000 0.00000 0.00000 1.00000 0.00507
Si2 0.50000 0.31170 0.17584 1.00000 0.00507
Si3 0.00000 0.37466 0.99769 1.00000 0.00456
Mg1 0.50000 0.00000 0.50000 0.88100 0.00785
Fe1 0.50000 0.00000 0.50000 0.11900 0.00785
Mg2 0.50000 0.17325 0.35657 0.91000 0.00798
Fe2 0.50000 0.17325 0.35657 0.08000 0.00798
Mg3 0.50000 0.00000 0.00000 0.59100 0.00671
Fe3 0.50000 0.00000 0.00000 0.40900 0.00671
Mg4 0.24024 0.00208 0.25556 0.92500 0.00646
Fe4 0.24024 0.00208 0.25556 0.07500 0.00646
Mg5 0.00000 0.17678 0.82023 0.91200 0.00659
Fe5 0.00000 0.17678 0.82023 0.08800 0.00659
Mg6 0.24384 0.16952 0.08159 0.88700 0.00633
Fe6 0.24384 0.16952 0.08159 0.11300 0.00633
O1 0.00000 0.91360 0.34710 1.00000 0.00583
O2 0.00000 0.57520 0.35410 1.00000 0.00633
O3 0.00000 0.24190 0.49600 1.00000 0.00646
O4 0.50000 0.08630 0.17380 1.00000 0.00684
O5 0.50000 0.42480 0.17000 1.00000 0.00621
O6 0.50000 0.76050 0.47060 1.00000 0.00709
O7 0.23230 0.08810 0.42070 1.00000 0.00798
O8 0.21210 0.42670 0.42530 1.00000 0.00595
O9 0.28340 0.76220 0.25210 1.00000 0.00633

loop_
_cod_related_entry_id
_cod_related_entry_database
_cod_related_entry_code
1 AMCSD 0001445
